data_4135270
loop_
_publ_author_name
'Zhang, Zhi-Xu'
'Zhang, Han-Yue'
'Zhang, Wei'
'Chen, Xiao-Gang'
'Wang, Hui'
'Xiong, Ren-Gen'

_publ_section_title
;
 Organometallic-Based Hybrid Perovskite Piezoelectrics with a Narrow Band
 Gap.
;
_journal_issue 41
_journal_name_full 'Journal of the American Chemical Society'
_journal_page_first 17787
_journal_page_last 17794
_journal_paper_doi 10.1021/jacs.0c09288
_journal_volume 142
_journal_year 2020
_chemical_formula_moiety 'C14 H20 Fe N, I3 Pb'
_chemical_formula_sum 'C14 H20 Fe I3 N Pb'
_chemical_formula_weight 846.06
_space_group_crystal_system monoclinic
_space_group_IT_number 5
_space_group_name_Hall 'C 2y'
_space_group_name_H-M_alt 'C 1 2 1'
_atom_sites_solution_hydrogens geom
_audit_creation_method SHELXL-2014/7
_cell_angle_alpha 90
_cell_angle_beta 93.798(5)
_cell_angle_gamma 90
_cell_formula_units_Z 4
_cell_length_a 25.8959(16)
_cell_length_b 10.0928(5)
_cell_length_c 7.9440(4)
_cell_measurement_reflns_used 5330
_cell_measurement_temperature 293(2)
_cell_measurement_theta_max 30.6610
_cell_measurement_theta_min 2.4470
_cell_volume 2071.70(19)
_computing_cell_refinement 'CrysAlisPro 1.171.40.14e (Rigaku OD, 2018)'
_computing_data_collection 'CrysAlisPro 1.171.40.14e (Rigaku OD, 2018)'
_computing_data_reduction 'CrysAlisPro 1.171.40.14e (Rigaku OD, 2018)'
_computing_structure_refinement 'SHELXL-2014/7 (Sheldrick, 2014)'
_computing_structure_solution 'SHELXL-2014/7 (Sheldrick, 2014)'
_diffrn_ambient_temperature 293(2)
_diffrn_measured_fraction_theta_full 0.999
_diffrn_measured_fraction_theta_max 0.999
_diffrn_measurement_device_type 'XtaLAB Synergy R, DW system, HyPix'
_diffrn_measurement_method '\w scans'
_diffrn_radiation_type MoK\a
_diffrn_radiation_wavelength 0.71073
_diffrn_reflns_av_R_equivalents 0.0599
_diffrn_reflns_av_unetI/netI 0.0649
_diffrn_reflns_Laue_measured_fraction_full 0.999
_diffrn_reflns_Laue_measured_fraction_max 0.999
_diffrn_reflns_limit_h_max 30
_diffrn_reflns_limit_h_min -30
_diffrn_reflns_limit_k_max 11
_diffrn_reflns_limit_k_min -12
_diffrn_reflns_limit_l_max 9
_diffrn_reflns_limit_l_min -8
_diffrn_reflns_number 5717
_diffrn_reflns_point_group_measured_fraction_full 0.999
_diffrn_reflns_point_group_measured_fraction_max 0.999
_diffrn_reflns_theta_full 24.998
_diffrn_reflns_theta_max 24.998
_diffrn_reflns_theta_min 2.570
_diffrn_source 'Rotating-anode X-ray tube'
_exptl_absorpt_coefficient_mu 13.279
_exptl_absorpt_correction_T_max 1.00000
_exptl_absorpt_correction_T_min 0.11321
_exptl_absorpt_correction_type multi-scan
_exptl_absorpt_process_details
;
CrysAlisPro 1.171.40.60a (Rigaku Oxford Diffraction, 2019)
Empirical absorption correction using spherical harmonics,
 implemented in SCALE3 ABSPACK scaling algorithm.
;
_exptl_crystal_colour brown
_exptl_crystal_density_diffrn 2.713
_exptl_crystal_description Flake
_exptl_crystal_F_000 1512
_exptl_crystal_size_max 0.3
_exptl_crystal_size_mid 0.28
_exptl_crystal_size_min 0.25
_refine_diff_density_max 3.130
_refine_diff_density_min -2.724
_refine_diff_density_rms 0.353
_refine_ls_abs_structure_details
;
 Refined as an inversion twin.
;
_refine_ls_abs_structure_Flack 0.082(8)
_refine_ls_extinction_method none
_refine_ls_goodness_of_fit_ref 1.099
_refine_ls_hydrogen_treatment constr
_refine_ls_matrix_type full
_refine_ls_number_parameters 186
_refine_ls_number_reflns 3207
_refine_ls_number_restraints 128
_refine_ls_restrained_S_all 1.086
_refine_ls_R_factor_all 0.0637
_refine_ls_R_factor_gt 0.0611
_refine_ls_shift/su_max 0.002
_refine_ls_shift/su_mean 0.000
_refine_ls_structure_factor_coef Fsqd
_refine_ls_weighting_details 'w=1/[\s^2^(Fo^2^)+(0.1118P)^2^+31.8915P] where P=(Fo^2^+2Fc^2^)/3'
_refine_ls_weighting_scheme calc
_refine_ls_wR_factor_gt 0.1742
_refine_ls_wR_factor_ref 0.1764
_reflns_Friedel_coverage 0.882
_reflns_Friedel_fraction_full 0.999
_reflns_Friedel_fraction_max 0.999
_reflns_number_gt 3004
_reflns_number_total 3207
_reflns_threshold_expression 'I > 2\s(I)'
_cod_data_source_file ja0c09288_si_004.cif
_cod_data_source_block (FMTMA)PbI3
_cod_depositor_comments 'Adding full bibliography for 4135269--4135271.cif.'
_cod_original_sg_symbol_H-M 'C 2'
_cod_original_formula_sum 'C14 H20 Fe I3 N Pb '
_cod_database_code 4135270
_shelx_shelxl_version_number 2014/7
_shelx_space_group_comment
;
The symmetry employed for this shelxl refinement is uniquely defined
by the following loop, which should always be used as a source of
symmetry information in preference to the above space-group names.
They are only intended as comments.
;

loop_
_space_group_symop_operation_xyz
'x, y, z'
'-x, y, -z'
'x+1/2, y+1/2, z'
'-x+1/2, y+1/2, -z'

loop_
_atom_site_label
_atom_site_type_symbol
_atom_site_fract_x
_atom_site_fract_y
_atom_site_fract_z
_atom_site_U_iso_or_equiv
_atom_site_adp_type
_atom_site_occupancy
_atom_site_site_symmetry_order
_atom_site_calc_flag
_atom_site_refinement_flags_posn
_atom_site_refinement_flags_adp
_atom_site_refinement_flags_occupancy
_atom_site_disorder_assembly
_atom_site_disorder_group
C1 C 0.3097(4) 0.6369(9) 0.1899(11) 0.034(2) Uani 1 1 d . U . . .
C2 C 0.2645(5) 0.5598(9) 0.2029(14) 0.052(3) Uani 1 1 d . U . . .
H2 H 0.2613 0.4874 0.2839 0.062 Uiso 1 1 calc R U . . .
C3 C 0.2232(7) 0.6055(16) 0.0901(19) 0.078(4) Uani 1 1 d . U . . .
H3 H 0.1879 0.5703 0.0751 0.094 Uiso 1 1 calc R U . . .
C4 C 0.2458(5) 0.7162(14) -0.0012(16) 0.063(3) Uani 1 1 d . U . . .
H4 H 0.2279 0.7712 -0.0885 0.076 Uiso 1 1 calc R U . . .
C5 C 0.2973(5) 0.7319(11) 0.0650(13) 0.050(3) Uani 1 1 d . U . . .
H5 H 0.3211 0.8006 0.0297 0.059 Uiso 1 1 calc R U . . .
C6 C 0.2753(6) 0.8754(16) 0.4441(18) 0.078(4) Uani 1 1 d . U . . .
H6 H 0.3113 0.8962 0.4812 0.094 Uiso 1 1 calc R U . . .
C7 C 0.2458(7) 0.7744(14) 0.4990(19) 0.067(3) Uani 1 1 d . U . . .
H7 H 0.2581 0.7089 0.5833 0.080 Uiso 1 1 calc R U . . .
C8 C 0.2003(5) 0.7784(16) 0.4330(18) 0.075(4) Uani 1 1 d . U . . .
H8 H 0.1734 0.7142 0.4577 0.090 Uiso 1 1 calc R U . . .
C9 C 0.1925(4) 0.8810(16) 0.320(2) 0.103(5) Uani 1 1 d D U . . .
H9 H 0.1606 0.9055 0.2545 0.124 Uiso 1 1 calc R U . . .
C10 C 0.2431(4) 0.9438(12) 0.3197(17) 0.074(4) Uani 1 1 d D U . . .
H10 H 0.2523 1.0218 0.2546 0.089 Uiso 1 1 calc R U . . .
C11 C 0.3579(4) 0.6261(9) 0.3033(12) 0.039(2) Uani 1 1 d . U . . .
H11A H 0.3489 0.5911 0.4111 0.047 Uiso 1 1 calc R U . . .
H11B H 0.3719 0.7144 0.3230 0.047 Uiso 1 1 calc R U . . .
C12 C 0.4169(5) 0.5959(16) 0.0748(17) 0.073(4) Uani 1 1 d . U . . .
H12A H 0.4499 0.5583 0.0531 0.109 Uiso 1 1 calc R U . . .
H12B H 0.4201 0.6905 0.0838 0.109 Uiso 1 1 calc R U . . .
H12C H 0.3921 0.5741 -0.0161 0.109 Uiso 1 1 calc R U . . .
C13 C 0.4443(7) 0.535(2) 0.3680(17) 0.090(5) Uani 1 1 d . U . . .
H13A H 0.4648 0.4580 0.3489 0.135 Uiso 1 1 calc R U . . .
H13B H 0.4316 0.5306 0.4786 0.135 Uiso 1 1 calc R U . . .
H13C H 0.4652 0.6131 0.3593 0.135 Uiso 1 1 calc R U . . .
C14 C 0.3818(7) 0.4028(12) 0.207(2) 0.087(5) Uani 1 1 d . U . . .
H14A H 0.4103 0.3507 0.1721 0.131 Uiso 1 1 calc R U . . .
H14B H 0.3543 0.4015 0.1199 0.131 Uiso 1 1 calc R U . . .
H14C H 0.3697 0.3665 0.3088 0.131 Uiso 1 1 calc R U . . .
Fe1 Fe 0.25021(6) 0.75169(15) 0.25280(19) 0.0423(4) Uani 1 1 d . U . . .
I1 I 0.54514(3) 0.25935(7) 0.24567(9) 0.0530(2) Uani 1 1 d . U . . .
I2 I 0.40243(2) 0.02452(8) 0.22915(8) 0.04791(17) Uani 1 1 d . U . . .
I3 I 0.55588(4) -0.17452(7) 0.27432(9) 0.0611(2) Uani 1 1 d . U . . .
N1 N 0.3991(3) 0.5407(8) 0.2375(9) 0.0389(18) Uani 1 1 d . U . . .
Pb1 Pb 0.5000 0.03346(6) 0.0000 0.04271(12) Uani 1 2 d S TU P . .
Pb2 Pb 0.5000 0.03536(6) 0.5000 0.04121(12) Uani 1 2 d S TU P . .

loop_
_atom_site_aniso_label
_atom_site_aniso_U_11
_atom_site_aniso_U_22
_atom_site_aniso_U_33
_atom_site_aniso_U_23
_atom_site_aniso_U_13
_atom_site_aniso_U_12
C1 0.035(4) 0.032(4) 0.034(4) -0.007(3) 0.002(4) -0.011(3)
C2 0.079(6) 0.025(5) 0.053(5) -0.004(4) 0.017(4) -0.002(4)
C3 0.079(8) 0.075(7) 0.080(7) -0.019(6) 0.001(6) -0.003(6)
C4 0.065(6) 0.071(6) 0.049(5) -0.015(5) -0.020(5) 0.006(5)
C5 0.063(6) 0.040(5) 0.045(5) 0.006(4) 0.005(4) 0.003(4)
C6 0.064(7) 0.095(7) 0.078(7) -0.040(6) 0.016(5) -0.001(6)
C7 0.091(7) 0.050(5) 0.060(5) -0.011(5) 0.006(5) 0.002(5)
C8 0.054(6) 0.089(7) 0.085(7) -0.017(6) 0.033(5) -0.022(5)
C9 0.113(9) 0.107(9) 0.088(8) -0.036(7) 0.001(7) 0.029(7)
C10 0.114(8) 0.050(6) 0.061(6) -0.003(5) 0.030(6) -0.001(6)
C11 0.047(5) 0.033(4) 0.038(4) -0.009(4) 0.005(4) -0.003(4)
C12 0.050(6) 0.094(9) 0.077(7) 0.023(7) 0.028(5) 0.004(6)
C13 0.111(10) 0.083(8) 0.071(7) 0.003(8) -0.031(7) 0.013(9)
C14 0.131(11) 0.024(5) 0.110(10) -0.009(6) 0.039(8) 0.008(6)
Fe1 0.0450(7) 0.0377(7) 0.0451(6) -0.0035(6) 0.0093(6) 0.0018(6)
I1 0.0655(4) 0.0432(3) 0.0509(3) -0.0049(3) 0.0088(3) -0.0106(3)
I2 0.0435(3) 0.0499(3) 0.0499(3) 0.0032(3) -0.0002(2) -0.0074(3)
I3 0.0951(6) 0.0478(4) 0.0407(3) -0.0010(3) 0.0071(4) 0.0210(4)
N1 0.047(4) 0.023(3) 0.047(3) -0.003(4) 0.006(3) 0.003(4)
Pb1 0.0589(3) 0.0370(2) 0.03258(19) 0.000 0.00617(19) 0.000
Pb2 0.0536(3) 0.0389(2) 0.03116(19) 0.000 0.00299(18) 0.000

loop_
_atom_type_symbol
_atom_type_description
_atom_type_scat_dispersion_real
_atom_type_scat_dispersion_imag
_atom_type_scat_source
C C 0.0033 0.0016 'International Tables Vol C Tables 4.2.6.8 and 6.1.1.4'
H H 0.0000 0.0000 'International Tables Vol C Tables 4.2.6.8 and 6.1.1.4'
N N 0.0061 0.0033 'International Tables Vol C Tables 4.2.6.8 and 6.1.1.4'
Fe Fe 0.3463 0.8444 'International Tables Vol C Tables 4.2.6.8 and 6.1.1.4'
I I -0.4742 1.8119 'International Tables Vol C Tables 4.2.6.8 and 6.1.1.4'
Pb Pb -3.3944 10.1111 'International Tables Vol C Tables 4.2.6.8 and 6.1.1.4'

loop_
_geom_angle_atom_site_label_1
_geom_angle_atom_site_label_2
_geom_angle_atom_site_label_3
_geom_angle
_geom_angle_site_symmetry_1
_geom_angle_site_symmetry_3
_geom_angle_publ_flag
C5 C1 C2 106.1(9) . . ?
C5 C1 C11 128.3(9) . . ?
C2 C1 C11 125.3(9) . . ?
C5 C1 Fe1 68.9(6) . . ?
C2 C1 Fe1 69.4(6) . . ?
C11 C1 Fe1 120.9(6) . . ?
C1 C2 C3 111.4(10) . . ?
C1 C2 Fe1 69.5(5) . . ?
C3 C2 Fe1 70.9(8) . . ?
C2 C3 C4 104.4(12) . . ?
C2 C3 Fe1 68.1(7) . . ?
C4 C3 Fe1 68.6(8) . . ?
C5 C4 C3 107.4(11) . . ?
C5 C4 Fe1 67.8(7) . . ?
C3 C4 Fe1 69.2(8) . . ?
C1 C5 C4 110.7(10) . . ?
C1 C5 Fe1 70.2(6) . . ?
C4 C5 Fe1 71.4(7) . . ?
C7 C6 C10 105.5(13) . . ?
C7 C6 Fe1 67.8(9) . . ?
C10 C6 Fe1 68.8(8) . . ?
C8 C7 C6 111.9(15) . . ?
C8 C7 Fe1 72.9(10) . . ?
C6 C7 Fe1 72.5(9) . . ?
C7 C8 C9 112.8(14) . . ?
C7 C8 Fe1 70.4(10) . . ?
C9 C8 Fe1 73.1(9) . . ?
C8 C9 C10 103.7(11) . . ?
C8 C9 Fe1 67.6(8) . . ?
C10 C9 Fe1 67.1(7) . . ?
C6 C10 C9 105.9(12) . . ?
C6 C10 Fe1 70.1(8) . . ?
C9 C10 Fe1 71.4(8) . . ?
C1 C11 N1 114.8(8) . . ?
C7 Fe1 C5 145.8(6) . . ?
C7 Fe1 C8 36.7(7) . . ?
C5 Fe1 C8 176.7(5) . . ?
C7 Fe1 C1 114.0(6) . . ?
C5 Fe1 C1 40.8(4) . . ?
C8 Fe1 C1 142.3(5) . . ?
C7 Fe1 C2 109.2(5) . . ?
C5 Fe1 C2 68.2(5) . . ?
C8 Fe1 C2 113.8(6) . . ?
C1 Fe1 C2 41.1(4) . . ?
C7 Fe1 C10 67.5(6) . . ?
C5 Fe1 C10 111.3(5) . . ?
C8 Fe1 C10 67.0(6) . . ?
C1 Fe1 C10 134.5(4) . . ?
C2 Fe1 C10 173.7(5) . . ?
C7 Fe1 C6 39.6(6) . . ?
C5 Fe1 C6 115.9(5) . . ?
C8 Fe1 C6 64.9(6) . . ?
C1 Fe1 C6 109.0(5) . . ?
C2 Fe1 C6 132.9(6) . . ?
C10 Fe1 C6 41.2(6) . . ?
C7 Fe1 C4 172.7(7) . . ?
C5 Fe1 C4 40.8(5) . . ?
C8 Fe1 C4 136.9(6) . . ?
C1 Fe1 C4 69.4(5) . . ?
C2 Fe1 C4 68.7(5) . . ?
C10 Fe1 C4 115.3(6) . . ?
C6 Fe1 C4 146.7(6) . . ?
C7 Fe1 C3 131.7(6) . . ?
C5 Fe1 C3 70.0(6) . . ?
C8 Fe1 C3 109.6(6) . . ?
C1 Fe1 C3 70.5(5) . . ?
C2 Fe1 C3 41.0(6) . . ?
C10 Fe1 C3 145.2(6) . . ?
C6 Fe1 C3 170.8(6) . . ?
C4 Fe1 C3 42.2(6) . . ?
C7 Fe1 C9 65.4(7) . . ?
C5 Fe1 C9 137.6(6) . . ?
C8 Fe1 C9 39.3(7) . . ?
C1 Fe1 C9 176.0(5) . . ?
C2 Fe1 C9 142.9(5) . . ?
C10 Fe1 C9 41.5(4) . . ?
C6 Fe1 C9 67.9(6) . . ?
C4 Fe1 C9 111.7(6) . . ?
C3 Fe1 C9 113.1(6) . . ?
Pb1 I1 Pb2 75.710(18) . . ?
Pb2 I2 Pb1 76.415(14) . . ?
Pb2 I3 Pb1 75.654(19) . . ?
C14 N1 C11 112.7(9) . . ?
C14 N1 C12 108.3(10) . . ?
C11 N1 C12 110.7(9) . . ?
C14 N1 C13 106.8(12) . . ?
C11 N1 C13 108.7(9) . . ?
C12 N1 C13 109.6(10) . . ?
I1 Pb1 I1 88.15(3) . 2_655 ?
I1 Pb1 I2 95.58(2) . 2_655 ?
I1 Pb1 I2 86.74(2) 2_655 2_655 ?
I1 Pb1 I2 86.74(2) . . ?
I1 Pb1 I2 95.58(2) 2_655 . ?
I2 Pb1 I2 176.78(3) 2_655 . ?
I1 Pb1 I3 85.590(19) . . ?
I1 Pb1 I3 173.37(2) 2_655 . ?
I2 Pb1 I3 91.69(2) 2_655 . ?
I2 Pb1 I3 86.25(2) . . ?
I1 Pb1 I3 173.37(2) . 2_655 ?
I1 Pb1 I3 85.590(19) 2_655 2_655 ?
I2 Pb1 I3 86.26(2) 2_655 2_655 ?
I2 Pb1 I3 91.69(2) . 2_655 ?
I3 Pb1 I3 100.74(3) . 2_655 ?
I3 Pb2 I3 96.59(3) . 2_656 ?
I3 Pb2 I2 89.30(2) . 2_656 ?
I3 Pb2 I2 88.10(2) 2_656 2_656 ?
I3 Pb2 I2 88.10(2) . . ?
I3 Pb2 I2 89.30(2) 2_656 . ?
I2 Pb2 I2 176.09(3) 2_656 . ?
I3 Pb2 I1 85.315(19) . . ?
I3 Pb2 I1 173.66(2) 2_656 . ?
I2 Pb2 I1 97.98(2) 2_656 . ?
I2 Pb2 I1 84.718(19) . . ?
I3 Pb2 I1 173.67(2) . 2_656 ?
I3 Pb2 I1 85.315(19) 2_656 2_656 ?
I2 Pb2 I1 84.718(19) 2_656 2_656 ?
I2 Pb2 I1 97.98(2) . 2_656 ?
I1 Pb2 I1 93.43(3) . 2_656 ?

loop_
_geom_bond_atom_site_label_1
_geom_bond_atom_site_label_2
_geom_bond_distance
_geom_bond_site_symmetry_2
_geom_bond_publ_flag
C1 C5 1.401(14) . ?
C1 C2 1.416(15) . ?
C1 C11 1.494(13) . ?
C1 Fe1 2.016(9) . ?
C2 C3 1.43(2) . ?
C2 Fe1 2.016(10) . ?
C3 C4 1.48(2) . ?
C3 Fe1 2.054(16) . ?
C4 C5 1.410(18) . ?
C4 Fe1 2.045(13) . ?
C5 Fe1 1.999(12) . ?
C6 C7 1.36(2) . ?
C6 C10 1.428(19) . ?
C6 Fe1 2.039(15) . ?
C7 C8 1.26(2) . ?
C7 Fe1 1.980(15) . ?
C8 C9 1.38(2) . ?
C8 Fe1 2.009(14) . ?
C9 C10 1.454(14) . ?
C9 Fe1 2.079(14) . ?
C10 Fe1 2.022(12) . ?
C11 N1 1.494(13) . ?
C12 N1 1.507(16) . ?
C13 N1 1.511(17) . ?
C14 N1 1.478(15) . ?
I1 Pb1 3.1735(8) . ?
I1 Pb2 3.2973(8) . ?
I2 Pb2 3.2102(6) . ?
I2 Pb1 3.2117(7) . ?
I3 Pb2 3.1842(9) . ?
I3 Pb1 3.2911(9) . ?
Pb1 I1 3.1735(8) 2_655 ?
Pb1 I2 3.2117(7) 2_655 ?
Pb1 I3 3.2911(9) 2_655 ?
Pb2 I3 3.1842(9) 2_656 ?
Pb2 I2 3.2101(6) 2_656 ?
Pb2 I1 3.2973(8) 2_656 ?
